data_2220584
loop_
_publ_author_name
'Fang, Zhan-Qiang'
'Zeng, Rong-Hua'
'Li, Yan-Ting'
'Yang, Shuo'
'Song, Zhao-Feng'

_publ_section_title
;
 Poly[diaqua-\m~2~-isonicotinato-\m~2~-oxalato-terbium(III)]
;
_journal_coeditor_code NC2118
_journal_issue 1
_journal_name_full 'Acta Crystallographica Section E'
_journal_page_first m118
_journal_paper_doi 10.1107/S1600536808042682
_journal_volume 65
_journal_year 2009
_chemical_formula_iupac '[Tb (C6 H4 N O2) (C2 O4) (H2 O)2]'
_chemical_formula_moiety 'C8 H8 N O8 Tb'
_chemical_formula_sum 'C8 H8 N O8 Tb'
_chemical_formula_weight 405.07
_chemical_name_systematic
;
Poly[diaqua-\m~2~-isonicotinato-\m~2~-oxalato-terbium(III)]
;
_space_group_IT_number 15
_symmetry_cell_setting monoclinic
_symmetry_space_group_name_Hall '-C 2yc'
_symmetry_space_group_name_H-M 'C 1 2/c 1'
_atom_sites_solution_hydrogens geom
_atom_sites_solution_primary direct
_atom_sites_solution_secondary difmap
_audit_creation_method SHELXL-97
_cell_angle_alpha 90.00
_cell_angle_beta 112.4140(10)
_cell_angle_gamma 90.00
_cell_formula_units_Z 8
_cell_length_a 17.7919(18)
_cell_length_b 9.9259(10)
_cell_length_c 12.9670(13)
_cell_measurement_reflns_used 2410
_cell_measurement_temperature 296(2)
_cell_measurement_theta_max 27.70
_cell_measurement_theta_min 2.40
_cell_volume 2117.0(4)
_computing_cell_refinement 'SAINT (Bruker, 2004)'
_computing_data_collection 'APEX2 (Bruker, 2004)'
_computing_data_reduction 'SAINT (Bruker, 2004)'
_computing_molecular_graphics 'PLATON (Spek, 2003) and SHELXTL (Sheldrick, 2008)'
_computing_publication_material 'SHELXL97 (Sheldrick, 2008)'
_computing_structure_refinement 'SHELXL97 (Sheldrick, 2008)'
_computing_structure_solution 'SHELXS97 (Sheldrick, 2008)'
_diffrn_ambient_temperature 296(2)
_diffrn_measured_fraction_theta_full 0.999
_diffrn_measured_fraction_theta_max 0.999
_diffrn_measurement_device_type 'Bruker APEXII area-detector'
_diffrn_measurement_method '\f and \w'
_diffrn_radiation_source 'fine-focus sealed tube'
_diffrn_radiation_type MoK\a
_diffrn_radiation_wavelength 0.71073
_diffrn_reflns_av_R_equivalents 0.0311
_diffrn_reflns_av_sigmaI/netI 0.0353
_diffrn_reflns_limit_h_max 20
_diffrn_reflns_limit_h_min -21
_diffrn_reflns_limit_k_max 11
_diffrn_reflns_limit_k_min -5
_diffrn_reflns_limit_l_max 15
_diffrn_reflns_limit_l_min -15
_diffrn_reflns_number 5243
_diffrn_reflns_theta_full 25.20
_diffrn_reflns_theta_max 25.20
_diffrn_reflns_theta_min 2.40
_diffrn_standards_number 0
_exptl_absorpt_coefficient_mu 6.718
_exptl_absorpt_correction_T_max 0.272
_exptl_absorpt_correction_T_min 0.241
_exptl_absorpt_correction_type multi-scan
_exptl_absorpt_process_details '(APEX2; Bruker, 2004)'
_exptl_crystal_colour colourless
_exptl_crystal_density_diffrn 2.542
_exptl_crystal_density_method 'not measured'
_exptl_crystal_description block
_exptl_crystal_F_000 1536
_exptl_crystal_size_max 0.23
_exptl_crystal_size_mid 0.22
_exptl_crystal_size_min 0.20
_refine_diff_density_max 1.399
_refine_diff_density_min -1.310
_refine_ls_extinction_method none
_refine_ls_goodness_of_fit_ref 1.014
_refine_ls_hydrogen_treatment constr
_refine_ls_matrix_type full
_refine_ls_number_parameters 163
_refine_ls_number_reflns 1907
_refine_ls_number_restraints 6
_refine_ls_restrained_S_all 1.012
_refine_ls_R_factor_all 0.0304
_refine_ls_R_factor_gt 0.0254
_refine_ls_shift/su_max 0.002
_refine_ls_shift/su_mean 0.000
_refine_ls_structure_factor_coef Fsqd
_refine_ls_weighting_details 'calc w=1/[\s^2^(Fo^2^)+(0.0363P)^2^] where P=(Fo^2^+2Fc^2^)/3'
_refine_ls_weighting_scheme calc
_refine_ls_wR_factor_gt 0.0596
_refine_ls_wR_factor_ref 0.0629
_reflns_number_gt 1674
_reflns_number_total 1907
_reflns_threshold_expression I>2\s(I)
_cod_data_source_file nc2118.cif
_cod_data_source_block I
_cod_original_sg_symbol_H-M 'C 2/c'
_cod_database_code 2220584
_cod_database_fobs_code 2220584

loop_
_symmetry_equiv_pos_as_xyz
'x, y, z'
'-x, y, -z+1/2'
'x+1/2, y+1/2, z'
'-x+1/2, y+1/2, -z+1/2'
'-x, -y, -z'
'x, -y, z-1/2'
'-x+1/2, -y+1/2, -z'
'x+1/2, -y+1/2, z-1/2'

loop_
_atom_site_type_symbol
_atom_site_label
_atom_site_fract_x
_atom_site_fract_y
_atom_site_fract_z
_atom_site_U_iso_or_equiv
_atom_site_adp_type
_atom_site_calc_flag
_atom_site_refinement_flags
_atom_site_occupancy
_atom_site_disorder_assembly
_atom_site_disorder_group
Tb Tb1 0.824056(12) 0.03238(2) 0.574780(18) 0.01553(10) Uani d . 1 . .
O O5 0.9618(2) -0.0185(4) 0.6050(3) 0.0289(9) Uani d . 1 . .
O O2 0.6877(2) 0.0558(4) 0.4672(3) 0.0326(9) Uani d . 1 . .
O O3 0.8029(2) -0.1491(3) 0.4403(3) 0.0239(8) Uani d . 1 . .
C C8 1.0149(3) -0.0110(5) 0.7019(4) 0.0192(11) Uani d . 1 . .
O O6 1.0905(2) -0.0055(4) 0.7291(3) 0.0272(9) Uani d . 1 . .
C C1 0.6278(3) 0.1294(5) 0.4198(4) 0.0215(11) Uani d . 1 . .
C C2 0.5442(3) 0.0692(5) 0.3902(4) 0.0172(10) Uani d . 1 . .
C C3 0.4756(3) 0.1501(6) 0.3627(4) 0.0264(12) Uani d . 1 . .
H H3 0.4800 0.2434 0.3618 0.032 Uiso calc R 1 . .
C C6 0.5336(3) -0.0690(5) 0.3874(4) 0.0241(11) Uani d . 1 . .
H H6 0.5781 -0.1263 0.4050 0.029 Uiso calc R 1 . .
C C4 0.4010(3) 0.0890(6) 0.3366(4) 0.0315(13) Uani d . 1 . .
H H4 0.3556 0.1438 0.3206 0.038 Uiso calc R 1 . .
C C5 0.4563(3) -0.1211(5) 0.3584(5) 0.0314(13) Uani d . 1 . .
H H5 0.4500 -0.2142 0.3564 0.038 Uiso calc R 1 . .
N N1 0.3903(3) -0.0438(5) 0.3330(4) 0.0309(11) Uani d . 1 . .
C C7 0.7582(3) -0.2447(5) 0.4457(4) 0.0201(11) Uani d . 1 . .
O O4 0.7261(2) -0.3320(3) 0.3724(3) 0.0252(8) Uani d . 1 . .
O O1 0.6308(2) 0.2507(4) 0.3926(3) 0.0334(9) Uani d . 1 . .
O O1W 0.75857(19) 0.1250(3) 0.6941(3) 0.0228(8) Uani d D 1 . .
H H1W 0.7146 0.0877 0.6885 0.034 Uiso d RD 1 . .
H H2W 0.7794 0.1546 0.7598 0.034 Uiso d RD 1 . .
O O2W 0.8300(2) 0.1188(4) 0.4029(3) 0.0312(9) Uani d D 1 . .
H H3W 0.8554 0.0794 0.3691 0.047 Uiso d RD 1 . .
H H4W 0.8051 0.1834 0.3631 0.047 Uiso d RD 1 . .

loop_
_atom_site_aniso_label
_atom_site_aniso_U_11
_atom_site_aniso_U_22
_atom_site_aniso_U_33
_atom_site_aniso_U_12
_atom_site_aniso_U_13
_atom_site_aniso_U_23
Tb1 0.01241(14) 0.01564(15) 0.01830(15) -0.00225(9) 0.00558(10) -0.00106(9)
O5 0.0153(18) 0.048(2) 0.023(2) 0.0038(17) 0.0067(16) -0.0063(18)
O2 0.0144(18) 0.052(3) 0.028(2) 0.0001(18) 0.0045(16) 0.001(2)
O3 0.0271(19) 0.0201(18) 0.0287(19) -0.0097(16) 0.0153(16) -0.0047(16)
C8 0.017(3) 0.018(2) 0.019(3) 0.003(2) 0.003(2) 0.000(2)
O6 0.0132(18) 0.040(2) 0.027(2) 0.0019(16) 0.0068(16) -0.0024(17)
C1 0.019(3) 0.031(3) 0.016(2) -0.006(2) 0.009(2) -0.007(2)
C2 0.017(2) 0.021(3) 0.014(2) -0.005(2) 0.0058(19) 0.001(2)
C3 0.023(3) 0.028(3) 0.033(3) 0.004(2) 0.017(2) 0.008(2)
C6 0.019(3) 0.022(3) 0.031(3) -0.003(2) 0.010(2) 0.001(2)
C4 0.019(3) 0.049(4) 0.030(3) 0.007(3) 0.014(2) 0.008(3)
C5 0.036(3) 0.022(3) 0.040(3) -0.013(3) 0.018(3) -0.004(3)
N1 0.023(2) 0.044(3) 0.026(2) -0.009(2) 0.010(2) -0.001(2)
C7 0.019(2) 0.017(3) 0.023(3) 0.004(2) 0.006(2) 0.002(2)
O4 0.033(2) 0.0225(18) 0.0218(18) -0.0081(16) 0.0128(16) -0.0050(16)
O1 0.038(2) 0.027(2) 0.041(2) -0.0189(18) 0.0211(19) -0.0120(19)
O1W 0.0180(17) 0.027(2) 0.0260(18) -0.0064(15) 0.0116(15) -0.0071(16)
O2W 0.049(2) 0.024(2) 0.029(2) 0.0045(18) 0.0241(18) 0.0045(17)

loop_
_atom_type_symbol
_atom_type_description
_atom_type_scat_dispersion_real
_atom_type_scat_dispersion_imag
_atom_type_scat_source
C C 0.0033 0.0016 'International Tables Vol C Tables 4.2.6.8 and 6.1.1.4'
H H 0.0000 0.0000 'International Tables Vol C Tables 4.2.6.8 and 6.1.1.4'
N N 0.0061 0.0033 'International Tables Vol C Tables 4.2.6.8 and 6.1.1.4'
O O 0.0106 0.0060 'International Tables Vol C Tables 4.2.6.8 and 6.1.1.4'
Tb Tb -0.1723 4.1537 'International Tables Vol C Tables 4.2.6.8 and 6.1.1.4'

loop_
_geom_angle_atom_site_label_1
_geom_angle_atom_site_label_2
_geom_angle_atom_site_label_3
_geom_angle_site_symmetry_1
_geom_angle_site_symmetry_3
_geom_angle
_geom_angle_publ_flag
O1 Tb1 O2 7_656 . 103.43(14) ?
O1 Tb1 O5 7_656 . 84.39(13) ?
O2 Tb1 O5 . . 154.22(14) ?
O1 Tb1 O4 7_656 7_646 151.43(12) ?
O2 Tb1 O4 . 7_646 80.50(13) ?
O5 Tb1 O4 . 7_646 104.46(13) ?
O1 Tb1 O2W 7_656 . 72.60(12) ?
O2 Tb1 O2W . . 79.21(13) ?
O5 Tb1 O2W . . 79.88(13) ?
O4 Tb1 O2W 7_646 . 135.25(12) ?
O1 Tb1 O3 7_656 . 141.11(12) ?
O2 Tb1 O3 . . 78.56(13) ?
O5 Tb1 O3 . . 80.16(12) ?
O4 Tb1 O3 7_646 . 67.43(11) ?
O2W Tb1 O3 . . 69.67(11) ?
O1 Tb1 O6 7_656 2_756 85.24(13) ?
O2 Tb1 O6 . 2_756 137.67(13) ?
O5 Tb1 O6 . 2_756 66.65(12) ?
O4 Tb1 O6 7_646 2_756 74.06(12) ?
O2W Tb1 O6 . 2_756 141.48(12) ?
O3 Tb1 O6 . 2_756 119.77(12) ?
O1 Tb1 O1W 7_656 . 75.34(12) ?
O2 Tb1 O1W . . 72.48(13) ?
O5 Tb1 O1W . . 133.16(12) ?
O4 Tb1 O1W 7_646 . 79.12(11) ?
O2W Tb1 O1W . . 130.27(12) ?
O3 Tb1 O1W . . 138.71(11) ?
O6 Tb1 O1W 2_756 . 69.91(12) ?
C8 O5 Tb1 . . 119.1(3) ?
C1 O2 Tb1 . . 149.9(4) ?
C7 O3 Tb1 . . 116.5(3) ?
O5 C8 O6 . . 127.0(5) ?
O5 C8 C8 . 2_756 117.0(5) ?
O6 C8 C8 . 2_756 116.0(5) ?
C8 O6 Tb1 . 2_756 118.3(3) ?
O2 C1 O1 . . 125.4(5) ?
O2 C1 C2 . . 117.9(5) ?
O1 C1 C2 . . 116.7(5) ?
C6 C2 C3 . . 118.0(4) ?
C6 C2 C1 . . 120.7(4) ?
C3 C2 C1 . . 121.3(5) ?
C4 C3 C2 . . 118.6(5) ?
C4 C3 H3 . . 120.7 ?
C2 C3 H3 . . 120.7 ?
C5 C6 C2 . . 119.4(5) ?
C5 C6 H6 . . 120.3 ?
C2 C6 H6 . . 120.3 ?
N1 C4 C3 . . 123.8(5) ?
N1 C4 H4 . . 118.1 ?
C3 C4 H4 . . 118.1 ?
N1 C5 C6 . . 122.9(5) ?
N1 C5 H5 . . 118.6 ?
C6 C5 H5 . . 118.6 ?
C4 N1 C5 . . 117.4(4) ?
O4 C7 O3 . . 126.5(5) ?
O4 C7 C7 . 7_646 117.1(5) ?
O3 C7 C7 . 7_646 116.4(5) ?
C7 O4 Tb1 . 7_646 118.1(3) ?
C1 O1 Tb1 . 7_656 154.0(4) ?
Tb1 O1W H1W . . 115.5 ?
Tb1 O1W H2W . . 129.8 ?
H1W O1W H2W . . 106.0 ?
Tb1 O2W H3W . . 122.5 ?
Tb1 O2W H4W . . 129.8 ?
H3W O2W H4W . . 107.4 ?

loop_
_geom_bond_atom_site_label_1
_geom_bond_atom_site_label_2
_geom_bond_site_symmetry_2
_geom_bond_distance
_geom_bond_publ_flag
Tb1 O1 7_656 2.280(3) ?
Tb1 O2 . 2.303(3) ?
Tb1 O5 . 2.383(3) ?
Tb1 O4 7_646 2.385(3) ?
Tb1 O2W . 2.427(3) ?
Tb1 O3 . 2.435(3) ?
Tb1 O6 2_756 2.443(4) ?
Tb1 O1W . 2.443(3) ?
O5 C8 . 1.254(6) ?
O2 C1 . 1.244(6) ?
O3 C7 . 1.259(6) ?
C8 O6 . 1.256(6) ?
C8 C8 2_756 1.529(10) ?
O6 Tb1 2_756 2.443(4) ?
C1 O1 . 1.261(6) ?
C1 C2 . 1.511(6) ?
C2 C6 . 1.383(7) ?
C2 C3 . 1.389(7) ?
C3 C4 . 1.379(7) ?
C3 H3 . 0.9300 ?
C6 C5 . 1.380(7) ?
C6 H6 . 0.9300 ?
C4 N1 . 1.330(8) ?
C4 H4 . 0.9300 ?
C5 N1 . 1.335(7) ?
C5 H5 . 0.9300 ?
C7 O4 . 1.251(6) ?
C7 C7 7_646 1.545(10) ?
O4 Tb1 7_646 2.385(3) ?
O1 Tb1 7_656 2.280(3) ?
O1W H1W . 0.8429 ?
O1W H2W . 0.8420 ?
O2W H3W . 0.8367 ?
O2W H4W . 0.8365 ?

loop_
_geom_hbond_atom_site_label_D
_geom_hbond_atom_site_label_H
_geom_hbond_atom_site_label_A
_geom_hbond_site_symmetry_A
_geom_hbond_distance_DH
_geom_hbond_distance_HA
_geom_hbond_distance_DA
_geom_hbond_angle_DHA
O1W H2W O3 6_556 0.84 2.22 2.992(5) 153.3
O2W H4W O1W 7_656 0.84 2.19 3.003(5) 163.2
O1W H1W N1 5_656 0.84 1.83 2.661(5) 167.3
O2W H3W O6 5_756 0.84 2.01 2.836(5) 171.6
